data_4060186
_journal_name_full Organometallics
_journal_year 2005
_chemical_formula_sum 'C32 H58 Al O Sm'
_chemical_formula_weight 636.11
_space_group_IT_number 2
_symmetry_cell_setting triclinic
_symmetry_space_group_name_Hall '-P 1'
_symmetry_space_group_name_H-M 'P -1'
_atom_sites_solution_hydrogens geom
_atom_sites_solution_primary direct
_atom_sites_solution_secondary difmap
_cell_angle_alpha 92.4550(10)
_cell_angle_beta 96.4750(10)
_cell_angle_gamma 93.7510(10)
_cell_formula_units_Z 4
_cell_length_a 12.4653(4)
_cell_length_b 15.0338(5)
_cell_length_c 17.6839(6)
_cell_measurement_reflns_used ?
_cell_measurement_temperature 188(2)
_cell_measurement_theta_max ?
_cell_measurement_theta_min ?
_cell_volume 3281.57(19)
_diffrn_ambient_temperature 188(2)
_diffrn_detector_area_resol_mean ?
_diffrn_measurement_device_type 'CCD area detector'
_diffrn_measurement_method 'omega scans'
_diffrn_radiation_monochromator graphite
_diffrn_radiation_source 'sealed tube'
_diffrn_radiation_type MoK\a
_diffrn_radiation_wavelength 0.71073
_diffrn_reflns_av_R_equivalents 0.0196
_diffrn_reflns_av_sigmaI/netI 0.0235
_diffrn_reflns_limit_h_max 16
_diffrn_reflns_limit_h_min -16
_diffrn_reflns_limit_k_max 19
_diffrn_reflns_limit_k_min -19
_diffrn_reflns_limit_l_max 23
_diffrn_reflns_limit_l_min -23
_diffrn_reflns_number 34925
_diffrn_reflns_theta_max 28.29
_diffrn_reflns_theta_min 1.74
_diffrn_standards_decay_% '< 1.0'
_diffrn_standards_interval_count 'initial 50 frames recollected'
_diffrn_standards_interval_time ?
_diffrn_standards_number '50 frames'
_exptl_absorpt_coefficient_mu 1.836
_exptl_absorpt_correction_T_max 0.7334
_exptl_absorpt_correction_T_min 0.5998
_exptl_absorpt_correction_type multi-scan
_exptl_absorpt_process_details 'Bruker SADABS'
_exptl_crystal_colour red
_exptl_crystal_density_diffrn 1.288
_exptl_crystal_density_meas ?
_exptl_crystal_density_method 'not measured'
_exptl_crystal_description cube
_exptl_crystal_F_000 1332
_exptl_crystal_size_max 0.31
_exptl_crystal_size_mid 0.30
_exptl_crystal_size_min 0.18
_refine_ls_extinction_coef ?
_refine_ls_extinction_method none
_refine_ls_goodness_of_fit_ref 1.051
_refine_ls_hydrogen_treatment constr
_refine_ls_matrix_type full
_refine_ls_number_parameters 631
_refine_ls_number_reflns 15351
_refine_ls_number_restraints 0
_refine_ls_restrained_S_all 1.051
_refine_ls_R_factor_all 0.0386
_refine_ls_R_factor_gt 0.0313
_refine_ls_shift/su_max 0.002
_refine_ls_shift/su_mean 0.000
_refine_ls_structure_factor_coef Fsqd
_refine_ls_weighting_details 'calc w=1/[\s^2^(Fo^2^)+(0.0298P)^2^+5.5309P] where P=(Fo^2^+2Fc^2^)/3'
_refine_ls_weighting_scheme calc
_refine_ls_wR_factor_gt 0.0741
_refine_ls_wR_factor_ref 0.0783
_reflns_number_gt 13247
_reflns_number_total 15351
_reflns_threshold_expression >2sigma(I)
_cod_depositor_comments
;
The following automatic conversions were performed:
'_symmetry_cell_setting' value 'Triclinic' changed to 'triclinic'
according to '/home/saulius/struct/CIF-dictionaries/cif_core.dic'
dictionary named 'cif_core.dic' version 2.4.1 from 2010-06-29.

Automatic conversion script
Id: cif_fix_enum 1527 2010-12-29 10:47:43Z saulius 

The following automatic conversions were performed:

'_exptl_crystal_density_meas' value 'none' was changed to '?' - the
value is perceived as not measured.

Automatic conversion script
Id: cif_fix_values 3008 2015-01-20 13:52:24Z robertas 
;
_cod_original_sg_symbol_H-M P-1
_cod_database_code 4060186

loop_
_symmetry_equiv_pos_as_xyz
'x, y, z'
'-x, -y, -z'

loop_
_atom_site_label
_atom_site_type_symbol
_atom_site_fract_x
_atom_site_fract_y
_atom_site_fract_z
_atom_site_U_iso_or_equiv
_atom_site_adp_type
_atom_site_occupancy
_atom_site_symmetry_multiplicity
_atom_site_calc_flag
_atom_site_refinement_flags
_atom_site_disorder_assembly
_atom_site_disorder_group
Sm1 Sm 0.216277(12) 0.243288(10) 0.438858(8) 0.02822(4) Uani 1 1 d . . .
Al1 Al 0.59518(9) 0.28247(9) 0.40714(7) 0.0531(3) Uani 1 1 d . . .
O1 O 0.26304(19) 0.08770(15) 0.41320(14) 0.0433(5) Uani 1 1 d . . .
C1 C 0.1801(3) 0.2897(3) 0.29070(19) 0.0513(9) Uani 1 1 d . . .
C2 C 0.1322(3) 0.3540(2) 0.3326(2) 0.0509(9) Uani 1 1 d . . .
C3 C 0.0428(3) 0.3121(2) 0.36219(19) 0.0431(8) Uani 1 1 d . . .
C4 C 0.0351(3) 0.2211(2) 0.33811(19) 0.0399(7) Uani 1 1 d . . .
C5 C 0.1191(3) 0.2073(2) 0.29337(18) 0.0447(8) Uani 1 1 d . . .
C6 C 0.2678(4) 0.3070(5) 0.2402(3) 0.096(2) Uani 1 1 d . . .
H6A H 0.2353 0.3226 0.1899 0.144 Uiso 1 1 calc R . .
H6B H 0.3073 0.2532 0.2349 0.144 Uiso 1 1 calc R . .
H6C H 0.3179 0.3564 0.2629 0.144 Uiso 1 1 calc R . .
C7 C 0.1578(5) 0.4547(3) 0.3375(3) 0.096(2) Uani 1 1 d . . .
H7A H 0.1192 0.4809 0.2934 0.144 Uiso 1 1 calc R . .
H7B H 0.2358 0.4678 0.3377 0.144 Uiso 1 1 calc R . .
H7C H 0.1347 0.4802 0.3845 0.144 Uiso 1 1 calc R . .
C8 C -0.0441(4) 0.3592(4) 0.3982(2) 0.0823(17) Uani 1 1 d . . .
H8A H -0.0975 0.3778 0.3581 0.123 Uiso 1 1 calc R . .
H8B H -0.0110 0.4117 0.4289 0.123 Uiso 1 1 calc R . .
H8C H -0.0799 0.3184 0.4308 0.123 Uiso 1 1 calc R . .
C9 C -0.0555(4) 0.1538(3) 0.3493(3) 0.0746(14) Uani 1 1 d . . .
H9A H -0.1137 0.1553 0.3072 0.112 Uiso 1 1 calc R . .
H9B H -0.0836 0.1680 0.3976 0.112 Uiso 1 1 calc R . .
H9C H -0.0285 0.0940 0.3503 0.112 Uiso 1 1 calc R . .
C10 C 0.1345(5) 0.1242(4) 0.2464(3) 0.092(2) Uani 1 1 d . . .
H10A H 0.0921 0.1254 0.1964 0.138 Uiso 1 1 calc R . .
H10B H 0.1101 0.0716 0.2724 0.138 Uiso 1 1 calc R . .
H10C H 0.2113 0.1216 0.2399 0.138 Uiso 1 1 calc R . .
C11 C 0.2807(3) 0.2967(3) 0.58603(18) 0.0445(8) Uani 1 1 d . . .
C12 C 0.1766(3) 0.3268(3) 0.56962(19) 0.0469(8) Uani 1 1 d . . .
C13 C 0.1022(3) 0.2524(3) 0.56091(19) 0.0509(9) Uani 1 1 d . . .
C14 C 0.1598(3) 0.1753(3) 0.57020(19) 0.0500(9) Uani 1 1 d . . .
C15 C 0.2713(3) 0.2031(3) 0.58603(18) 0.0459(8) Uani 1 1 d . . .
C16 C 0.3822(4) 0.3557(4) 0.6129(2) 0.0763(15) Uani 1 1 d . . .
H16A H 0.3883 0.3657 0.6684 0.114 Uiso 1 1 calc R . .
H16B H 0.3782 0.4131 0.5888 0.114 Uiso 1 1 calc R . .
H16C H 0.4456 0.3265 0.5989 0.114 Uiso 1 1 calc R . .
C17 C 0.1508(5) 0.4239(3) 0.5709(3) 0.0821(16) Uani 1 1 d . . .
H17A H 0.1387 0.4434 0.6226 0.123 Uiso 1 1 calc R . .
H17B H 0.0855 0.4307 0.5358 0.123 Uiso 1 1 calc R . .
H17C H 0.2116 0.4604 0.5550 0.123 Uiso 1 1 calc R . .
C18 C -0.0191(3) 0.2522(5) 0.5611(3) 0.0856(18) Uani 1 1 d . . .
H18A H -0.0364 0.2561 0.6138 0.128 Uiso 1 1 calc R . .
H18B H -0.0538 0.1969 0.5355 0.128 Uiso 1 1 calc R . .
H18C H -0.0458 0.3034 0.5342 0.128 Uiso 1 1 calc R . .
C19 C 0.1084(5) 0.0831(3) 0.5776(3) 0.0864(18) Uani 1 1 d . . .
H19A H 0.0967 0.0750 0.6308 0.130 Uiso 1 1 calc R . .
H19B H 0.1562 0.0385 0.5613 0.130 Uiso 1 1 calc R . .
H19C H 0.0388 0.0756 0.5453 0.130 Uiso 1 1 calc R . .
C20 C 0.3627(4) 0.1454(4) 0.6078(3) 0.0782(15) Uani 1 1 d . . .
H20A H 0.3701 0.1385 0.6630 0.117 Uiso 1 1 calc R . .
H20B H 0.4302 0.1733 0.5934 0.117 Uiso 1 1 calc R . .
H20C H 0.3475 0.0866 0.5813 0.117 Uiso 1 1 calc R . .
C21 C 0.3970(3) 0.3766(2) 0.4299(2) 0.0467(8) Uani 1 1 d . . .
H21A H 0.3199 0.3751 0.4366 0.070 Uiso 1 1 calc R . .
H21B H 0.4096 0.4084 0.3842 0.070 Uiso 1 1 calc R . .
H21C H 0.4395 0.4074 0.4745 0.070 Uiso 1 1 calc R . .
C22 C 0.4312(3) 0.2811(2) 0.42129(19) 0.0391(7) Uani 1 1 d . . .
H22A H 0.3877 0.2496 0.3766 0.047 Uiso 1 1 calc R . .
H22B H 0.4175 0.2485 0.4671 0.047 Uiso 1 1 calc R . .
C23 C 0.6442(4) 0.1588(4) 0.4065(3) 0.0681(12) Uani 1 1 d . . .
H23A H 0.7215 0.1618 0.4276 0.082 Uiso 1 1 calc R . .
H23B H 0.6030 0.1238 0.4412 0.082 Uiso 1 1 calc R . .
C24 C 0.6319(5) 0.1092(5) 0.3296(3) 0.0953(19) Uani 1 1 d . . .
H24A H 0.6580 0.0495 0.3352 0.143 Uiso 1 1 calc R . .
H24B H 0.6742 0.1421 0.2950 0.143 Uiso 1 1 calc R . .
H24C H 0.5554 0.1039 0.3087 0.143 Uiso 1 1 calc R . .
C25 C 0.6213(6) 0.3406(7) 0.3132(5) 0.183(5) Uani 1 1 d . . .
H25A H 0.7013 0.3491 0.3185 0.219 Uiso 1 1 calc R . .
H25B H 0.6030 0.2912 0.2741 0.219 Uiso 1 1 calc R . .
C26 C 0.5941(7) 0.4062(6) 0.2781(4) 0.150(4) Uani 1 1 d . . .
H26A H 0.6206 0.4035 0.2280 0.225 Uiso 1 1 calc R . .
H26B H 0.6251 0.4608 0.3068 0.225 Uiso 1 1 calc R . .
H26C H 0.5150 0.4063 0.2715 0.225 Uiso 1 1 calc R . .
C27 C 0.6761(4) 0.3571(3) 0.4983(3) 0.0757(14) Uani 1 1 d . . .
H27A H 0.7484 0.3776 0.4850 0.091 Uiso 1 1 calc R . .
H27B H 0.6362 0.4108 0.5068 0.091 Uiso 1 1 calc R . .
C28 C 0.6907(4) 0.3117(4) 0.5699(3) 0.0773(14) Uani 1 1 d . . .
H28A H 0.7297 0.3528 0.6098 0.116 Uiso 1 1 calc R . .
H28B H 0.7325 0.2595 0.5631 0.116 Uiso 1 1 calc R . .
H28C H 0.6198 0.2925 0.5848 0.116 Uiso 1 1 calc R . .
C29 C 0.3657(4) 0.0599(3) 0.3946(4) 0.0820(16) Uani 1 1 d . . .
H29A H 0.4236 0.0799 0.4360 0.098 Uiso 1 1 calc R . .
H29B H 0.3837 0.0865 0.3469 0.098 Uiso 1 1 calc R . .
C30 C 0.3574(4) -0.0387(3) 0.3850(3) 0.0667(12) Uani 1 1 d . . .
H30A H 0.3943 -0.0588 0.3412 0.080 Uiso 1 1 calc R . .
H30B H 0.3899 -0.0658 0.4315 0.080 Uiso 1 1 calc R . .
C31 C 0.2403(4) -0.0627(3) 0.3711(3) 0.0758(14) Uani 1 1 d . . .
H31A H 0.2152 -0.0652 0.3159 0.091 Uiso 1 1 calc R . .
H31B H 0.2225 -0.1215 0.3915 0.091 Uiso 1 1 calc R . .
C32 C 0.1902(4) 0.0078(3) 0.4110(3) 0.0741(14) Uani 1 1 d . . .
H32A H 0.1187 0.0182 0.3836 0.089 Uiso 1 1 calc R . .
H32B H 0.1800 -0.0090 0.4634 0.089 Uiso 1 1 calc R . .
Sm2 Sm -0.310410(12) 0.257033(9) -0.048834(8) 0.02772(4) Uani 1 1 d . . .
Al2 Al 0.03133(9) 0.26010(9) -0.14482(7) 0.0523(3) Uani 1 1 d . . .
O2 O -0.18161(19) 0.29448(15) 0.06498(12) 0.0384(5) Uani 1 1 d . . .
C33 C -0.3045(3) 0.0770(2) -0.0718(2) 0.0479(9) Uani 1 1 d . . .
C34 C -0.4102(3) 0.0966(2) -0.10016(19) 0.0457(8) Uani 1 1 d . . .
C35 C -0.4632(3) 0.1219(2) -0.0371(2) 0.0408(7) Uani 1 1 d . . .
C36 C -0.3899(3) 0.1196(2) 0.02963(18) 0.0379(7) Uani 1 1 d . . .
C37 C -0.2913(3) 0.0919(2) 0.0086(2) 0.0407(7) Uani 1 1 d . . .
C38 C -0.2250(5) 0.0313(3) -0.1164(3) 0.0781(16) Uani 1 1 d . . .
H38A H -0.2396 -0.0335 -0.1164 0.117 Uiso 1 1 calc R . .
H38B H -0.1510 0.0476 -0.0926 0.117 Uiso 1 1 calc R . .
H38C H -0.2327 0.0503 -0.1689 0.117 Uiso 1 1 calc R . .
C39 C -0.4617(5) 0.0825(3) -0.1814(2) 0.0742(15) Uani 1 1 d . . .
H39A H -0.4936 0.0211 -0.1900 0.111 Uiso 1 1 calc R . .
H39B H -0.4065 0.0931 -0.2160 0.111 Uiso 1 1 calc R . .
H39C H -0.5183 0.1242 -0.1911 0.111 Uiso 1 1 calc R . .
C40 C -0.5836(3) 0.1296(3) -0.0368(3) 0.0607(11) Uani 1 1 d . . .
H40A H -0.6193 0.0704 -0.0320 0.091 Uiso 1 1 calc R . .
H40B H -0.6133 0.1543 -0.0845 0.091 Uiso 1 1 calc R . .
H40C H -0.5963 0.1692 0.0063 0.091 Uiso 1 1 calc R . .
C41 C -0.4221(4) 0.1284(3) 0.1089(2) 0.0552(10) Uani 1 1 d . . .
H41A H -0.4479 0.0697 0.1244 0.083 Uiso 1 1 calc R . .
H41B H -0.4800 0.1694 0.1097 0.083 Uiso 1 1 calc R . .
H41C H -0.3594 0.1519 0.1443 0.083 Uiso 1 1 calc R . .
C42 C -0.1926(4) 0.0704(3) 0.0604(3) 0.0629(11) Uani 1 1 d . . .
H42A H -0.2011 0.0084 0.0748 0.094 Uiso 1 1 calc R . .
H42B H -0.1844 0.1103 0.1063 0.094 Uiso 1 1 calc R . .
H42C H -0.1282 0.0787 0.0337 0.094 Uiso 1 1 calc R . .
C43 C -0.3097(3) 0.43425(19) -0.07958(18) 0.0357(7) Uani 1 1 d . . .
C44 C -0.3845(3) 0.3901(2) -0.13710(17) 0.0343(6) Uani 1 1 d . . .
C45 C -0.4743(3) 0.3543(2) -0.10348(17) 0.0342(6) Uani 1 1 d . . .
C46 C -0.4553(3) 0.3773(2) -0.02351(17) 0.0347(6) Uani 1 1 d . . .
C47 C -0.3544(3) 0.42685(19) -0.00928(18) 0.0351(7) Uani 1 1 d . . .
C48 C -0.2099(3) 0.4912(2) -0.0920(2) 0.0461(8) Uani 1 1 d . . .
H48A H -0.2294 0.5520 -0.1020 0.069 Uiso 1 1 calc R . .
H48B H -0.1781 0.4661 -0.1357 0.069 Uiso 1 1 calc R . .
H48C H -0.1572 0.4925 -0.0464 0.069 Uiso 1 1 calc R . .
C49 C -0.3804(3) 0.3932(3) -0.22211(19) 0.0470(8) Uani 1 1 d . . .
H49A H -0.4118 0.4475 -0.2405 0.070 Uiso 1 1 calc R . .
H49B H -0.4217 0.3407 -0.2480 0.070 Uiso 1 1 calc R . .
H49C H -0.3050 0.3935 -0.2329 0.070 Uiso 1 1 calc R . .
C50 C -0.5763(3) 0.3146(2) -0.1484(2) 0.0466(8) Uani 1 1 d . . .
H50A H -0.6240 0.3621 -0.1621 0.070 Uiso 1 1 calc R . .
H50B H -0.6130 0.2721 -0.1176 0.070 Uiso 1 1 calc R . .
H50C H -0.5588 0.2835 -0.1948 0.070 Uiso 1 1 calc R . .
C51 C -0.5330(3) 0.3627(2) 0.0351(2) 0.0453(8) Uani 1 1 d . . .
H51A H -0.5792 0.4130 0.0364 0.068 Uiso 1 1 calc R . .
H51B H -0.4922 0.3585 0.0853 0.068 Uiso 1 1 calc R . .
H51C H -0.5782 0.3073 0.0215 0.068 Uiso 1 1 calc R . .
C52 C -0.3101(3) 0.4763(2) 0.0644(2) 0.0472(8) Uani 1 1 d . . .
H52A H -0.3371 0.5361 0.0656 0.071 Uiso 1 1 calc R . .
H52B H -0.2308 0.4815 0.0684 0.071 Uiso 1 1 calc R . .
H52C H -0.3333 0.4437 0.1072 0.071 Uiso 1 1 calc R . .
C53 C -0.2046(3) 0.2357(2) -0.18726(19) 0.0436(8) Uani 1 1 d . . .
H53A H -0.2786 0.2338 -0.1733 0.065 Uiso 1 1 calc R . .
H53B H -0.1915 0.1778 -0.2108 0.065 Uiso 1 1 calc R . .
H53C H -0.1953 0.2824 -0.2234 0.065 Uiso 1 1 calc R . .
C54 C -0.1246(3) 0.2560(2) -0.11602(18) 0.0377(7) Uani 1 1 d . . .
H54A H -0.1343 0.2094 -0.0791 0.045 Uiso 1 1 calc R . .
H54B H -0.1381 0.3142 -0.0917 0.045 Uiso 1 1 calc R . .
C55 C 0.0430(5) 0.3755(5) -0.2045(4) 0.108(2) Uani 1 1 d . . .
H55A H -0.0156 0.3710 -0.2475 0.130 Uiso 1 1 calc R . .
H55B H 0.0297 0.4265 -0.1703 0.130 Uiso 1 1 calc R . .
C56 C 0.1422(6) 0.3948(4) -0.2338(3) 0.101(2) Uani 1 1 d . . .
H56A H 0.1393 0.4508 -0.2601 0.152 Uiso 1 1 calc R . .
H56B H 0.1550 0.3463 -0.2698 0.152 Uiso 1 1 calc R . .
H56C H 0.2011 0.4007 -0.1919 0.152 Uiso 1 1 calc R . .
C57 C 0.0471(4) 0.1449(4) -0.2022(3) 0.0755(15) Uani 1 1 d . . .
H57A H 0.0181 0.0953 -0.1737 0.091 Uiso 1 1 calc R . .
H57B H 0.0022 0.1443 -0.2522 0.091 Uiso 1 1 calc R . .
C58 C 0.1635(4) 0.1276(4) -0.2161(3) 0.0755(14) Uani 1 1 d . . .
H58A H 0.1637 0.0703 -0.2447 0.113 Uiso 1 1 calc R . .
H58B H 0.2084 0.1258 -0.1670 0.113 Uiso 1 1 calc R . .
H58C H 0.1927 0.1755 -0.2453 0.113 Uiso 1 1 calc R . .
C59 C 0.1356(3) 0.2724(3) -0.0499(2) 0.0549(9) Uani 1 1 d . . .
H59A H 0.2096 0.2821 -0.0647 0.066 Uiso 1 1 calc R . .
H59B H 0.1206 0.3265 -0.0201 0.066 Uiso 1 1 calc R . .
C60 C 0.1338(4) 0.1937(3) 0.0017(3) 0.0692(12) Uani 1 1 d . . .
H60A H 0.1875 0.2064 0.0464 0.104 Uiso 1 1 calc R . .
H60B H 0.1511 0.1398 -0.0263 0.104 Uiso 1 1 calc R . .
H60C H 0.0616 0.1843 0.0182 0.104 Uiso 1 1 calc R . .
C61 C -0.0751(3) 0.3407(3) 0.0678(2) 0.0523(9) Uani 1 1 d . . .
H61A H -0.0812 0.4030 0.0528 0.063 Uiso 1 1 calc R . .
H61B H -0.0309 0.3101 0.0331 0.063 Uiso 1 1 calc R . .
C62 C -0.0251(4) 0.3387(3) 0.1488(2) 0.0659(12) Uani 1 1 d . . .
H62A H 0.0274 0.3907 0.1628 0.079 Uiso 1 1 calc R . .
H62B H 0.0117 0.2831 0.1577 0.079 Uiso 1 1 calc R . .
C63 C -0.1223(4) 0.3428(3) 0.1926(2) 0.0646(12) Uani 1 1 d . . .
H63A H -0.1079 0.3175 0.2433 0.077 Uiso 1 1 calc R . .
H63B H -0.1427 0.4049 0.1994 0.077 Uiso 1 1 calc R . .
C64 C -0.2095(3) 0.2866(3) 0.14273(19) 0.0501(9) Uani 1 1 d . . .
H64A H -0.2107 0.2236 0.1570 0.060 Uiso 1 1 calc R . .
H64B H -0.2815 0.3091 0.1475 0.060 Uiso 1 1 calc R . .

loop_
_atom_site_aniso_label
_atom_site_aniso_U_11
_atom_site_aniso_U_22
_atom_site_aniso_U_33
_atom_site_aniso_U_23
_atom_site_aniso_U_13
_atom_site_aniso_U_12
Sm1 0.02735(8) 0.02980(8) 0.02732(7) -0.00023(5) 0.00008(6) 0.00690(6)
Al1 0.0379(6) 0.0722(8) 0.0518(6) 0.0164(6) 0.0108(5) 0.0057(5)
O1 0.0429(13) 0.0353(12) 0.0541(14) 0.0004(10) 0.0108(11) 0.0118(10)
C1 0.044(2) 0.080(3) 0.0305(16) 0.0184(17) -0.0009(14) 0.0112(19)
C2 0.062(2) 0.0372(18) 0.049(2) 0.0113(15) -0.0201(18) 0.0031(17)
C3 0.0457(19) 0.0457(19) 0.0364(16) -0.0033(14) -0.0112(14) 0.0228(16)
C4 0.0358(17) 0.0409(17) 0.0404(17) 0.0020(14) -0.0089(13) 0.0049(14)
C5 0.055(2) 0.0451(19) 0.0314(16) -0.0069(14) -0.0096(15) 0.0196(16)
C6 0.057(3) 0.183(7) 0.052(3) 0.048(3) 0.008(2) 0.014(3)
C7 0.117(5) 0.044(2) 0.112(4) 0.025(3) -0.053(4) -0.008(3)
C8 0.078(3) 0.119(4) 0.050(2) -0.017(3) -0.016(2) 0.068(3)
C9 0.047(2) 0.075(3) 0.095(4) 0.022(3) -0.018(2) -0.013(2)
C10 0.126(5) 0.088(4) 0.057(3) -0.035(3) -0.031(3) 0.066(3)
C11 0.0420(18) 0.063(2) 0.0260(15) -0.0057(14) -0.0029(13) 0.0016(16)
C12 0.052(2) 0.056(2) 0.0324(16) -0.0098(15) 0.0017(15) 0.0161(17)
C13 0.0351(18) 0.087(3) 0.0308(16) -0.0018(17) 0.0058(14) 0.0086(18)
C14 0.061(2) 0.059(2) 0.0298(16) 0.0024(15) 0.0090(15) -0.0076(19)
C15 0.048(2) 0.064(2) 0.0272(15) 0.0078(15) 0.0023(14) 0.0194(17)
C16 0.067(3) 0.108(4) 0.046(2) -0.015(2) -0.009(2) -0.021(3)
C17 0.119(5) 0.069(3) 0.057(3) -0.024(2) -0.005(3) 0.039(3)
C18 0.042(2) 0.167(6) 0.049(2) 0.000(3) 0.0106(19) 0.009(3)
C19 0.131(5) 0.079(3) 0.046(2) 0.009(2) 0.019(3) -0.034(3)
C20 0.084(3) 0.108(4) 0.050(2) 0.025(3) 0.004(2) 0.051(3)
C21 0.0389(18) 0.047(2) 0.053(2) -0.0036(16) 0.0058(16) -0.0024(15)
C22 0.0333(16) 0.0464(18) 0.0373(16) 0.0024(14) 0.0025(13) 0.0030(14)
C23 0.047(2) 0.100(4) 0.060(3) 0.002(2) 0.0076(19) 0.016(2)
C24 0.074(3) 0.136(5) 0.072(3) -0.038(3) 0.010(3) 0.004(3)
C25 0.096(5) 0.291(12) 0.193(9) 0.186(9) 0.068(6) 0.061(7)
C26 0.178(8) 0.181(8) 0.123(6) 0.095(6) 0.088(6) 0.079(7)
C27 0.051(3) 0.061(3) 0.113(4) 0.010(3) 0.004(3) -0.002(2)
C28 0.054(3) 0.107(4) 0.069(3) -0.010(3) 0.005(2) -0.001(3)
C29 0.047(2) 0.058(3) 0.140(5) -0.021(3) 0.011(3) 0.023(2)
C30 0.083(3) 0.059(3) 0.064(3) 0.004(2) 0.021(2) 0.036(2)
C31 0.083(3) 0.040(2) 0.104(4) -0.008(2) 0.005(3) 0.017(2)
C32 0.077(3) 0.036(2) 0.116(4) -0.001(2) 0.046(3) 0.001(2)
Sm2 0.03404(8) 0.02301(7) 0.02577(7) 0.00034(5) 0.00231(6) 0.00216(6)
Al2 0.0413(6) 0.0683(8) 0.0496(6) 0.0142(6) 0.0109(5) 0.0031(5)
O2 0.0425(13) 0.0396(12) 0.0312(11) -0.0005(9) -0.0036(9) 0.0047(10)
C33 0.074(3) 0.0208(14) 0.053(2) -0.0032(13) 0.0274(19) 0.0007(15)
C34 0.067(2) 0.0289(16) 0.0382(17) -0.0022(13) 0.0033(16) -0.0115(16)
C35 0.0469(19) 0.0273(15) 0.0474(18) 0.0023(13) 0.0067(15) -0.0072(13)
C36 0.054(2) 0.0244(14) 0.0370(16) 0.0029(12) 0.0118(14) 0.0004(13)
C37 0.053(2) 0.0220(14) 0.0485(19) 0.0063(13) 0.0094(15) 0.0045(13)
C38 0.116(4) 0.033(2) 0.097(4) -0.003(2) 0.062(3) 0.012(2)
C39 0.123(4) 0.051(2) 0.040(2) -0.0079(17) -0.002(2) -0.030(3)
C40 0.049(2) 0.044(2) 0.087(3) 0.010(2) 0.007(2) -0.0106(17)
C41 0.081(3) 0.0417(19) 0.046(2) 0.0060(16) 0.0230(19) -0.0040(19)
C42 0.063(3) 0.0354(19) 0.090(3) 0.012(2) -0.001(2) 0.0137(18)
C43 0.0404(17) 0.0238(14) 0.0424(17) 0.0060(12) -0.0001(13) 0.0047(12)
C44 0.0402(17) 0.0307(15) 0.0319(15) 0.0055(12) -0.0010(12) 0.0072(13)
C45 0.0339(16) 0.0330(15) 0.0353(15) 0.0041(12) -0.0008(12) 0.0059(12)
C46 0.0394(17) 0.0315(15) 0.0343(15) 0.0020(12) 0.0033(13) 0.0120(13)
C47 0.0412(17) 0.0248(14) 0.0382(16) -0.0014(12) -0.0040(13) 0.0104(12)
C48 0.0448(19) 0.0334(17) 0.059(2) 0.0109(15) -0.0004(16) -0.0030(14)
C49 0.055(2) 0.052(2) 0.0342(17) 0.0134(15) 0.0011(15) 0.0096(17)
C50 0.0398(18) 0.050(2) 0.0475(19) 0.0031(16) -0.0063(15) 0.0005(15)
C51 0.050(2) 0.0458(19) 0.0440(18) 0.0066(15) 0.0136(16) 0.0162(16)
C52 0.059(2) 0.0362(17) 0.0430(18) -0.0083(14) -0.0095(16) 0.0138(16)
C53 0.0467(19) 0.0450(19) 0.0404(17) 0.0011(14) 0.0098(15) 0.0052(15)
C54 0.0392(17) 0.0369(16) 0.0384(16) 0.0047(13) 0.0086(13) 0.0045(13)
C55 0.065(3) 0.157(6) 0.109(5) 0.071(5) 0.018(3) 0.003(4)
C56 0.133(6) 0.097(4) 0.072(4) 0.011(3) 0.016(4) -0.020(4)
C57 0.053(3) 0.119(4) 0.054(2) -0.025(3) 0.010(2) 0.014(3)
C58 0.058(3) 0.120(4) 0.051(2) -0.004(3) 0.012(2) 0.028(3)
C59 0.041(2) 0.064(2) 0.059(2) -0.0031(19) 0.0085(17) 0.0046(18)
C60 0.076(3) 0.075(3) 0.057(2) -0.001(2) -0.003(2) 0.029(2)
C61 0.041(2) 0.059(2) 0.052(2) -0.0040(18) -0.0066(16) 0.0016(17)
C62 0.055(2) 0.082(3) 0.055(2) 0.000(2) -0.020(2) 0.009(2)
C63 0.076(3) 0.077(3) 0.0357(19) -0.0034(19) -0.0183(19) 0.012(2)
C64 0.067(2) 0.053(2) 0.0300(16) 0.0034(15) -0.0001(16) 0.0063(18)
